data_2205770
loop_
_publ_author_name
'Shen, Xu-Jie'
'Pan, Qin-He'
'Xiao, Li-Ping'
'Xu, Ru-Ren'

_publ_section_title
;
 (1-Benzyl-1<i>H</i>-imidazole)chlorobis(dimethylglyoximato)cobalt(III)
;
_journal_issue 5
_journal_name_full 'Acta Crystallographica Section E'
_journal_page_first m936
_journal_page_last m938
_journal_paper_doi 10.1107/S1600536805011359
_journal_volume 61
_journal_year 2005
_chemical_formula_iupac '[Co (C4 H7 N2 O2)2 (C10 H10 N2) Cl]'
_chemical_formula_moiety 'C18 H24 Cl Co N6 O4'
_chemical_formula_sum 'C18 H24 Cl Co N6 O4'
_chemical_formula_weight 482.81
_chemical_name_systematic
;
 (1-Benzylimidazole)(chloro)bis(dimethylglyoximato)cobalt(III)
;
_space_group_IT_number 14
_symmetry_cell_setting monoclinic
_symmetry_space_group_name_Hall '-P 2yn'
_symmetry_space_group_name_H-M 'P 1 21/n 1'
_atom_sites_solution_hydrogens geom
_atom_sites_solution_primary direct
_atom_sites_solution_secondary difmap
_audit_creation_method SHELXL-97
_cell_angle_alpha 90.00
_cell_angle_beta 94.126(6)
_cell_angle_gamma 90.00
_cell_formula_units_Z 4
_cell_length_a 8.1038(7)
_cell_length_b 21.6750(10)
_cell_length_c 12.6164(9)
_cell_measurement_reflns_used 2951
_cell_measurement_temperature 295(2)
_cell_measurement_theta_max 28.43
_cell_measurement_theta_min 1.87
_cell_volume 2210.3(3)
_computing_cell_refinement 'SAINT (Bruker, 2002)'
_computing_data_collection 'SMART (Bruker, 2002)'
_computing_data_reduction SAINT
_computing_molecular_graphics SHELXTL
_computing_publication_material SHELXTL
_computing_structure_refinement SHELXTL
_computing_structure_solution 'SHELXTL (Bruker, 2002)'
_diffrn_ambient_temperature 295(2)
_diffrn_measured_fraction_theta_full 0.999
_diffrn_measured_fraction_theta_max 0.999
_diffrn_measurement_device_type 'Bruker APEX area-detector diffractometer'
_diffrn_measurement_method '\f and \w scan'
_diffrn_radiation_monochromator graphite
_diffrn_radiation_source 'fine-focus sealed tube'
_diffrn_radiation_type MoK\a
_diffrn_radiation_wavelength 0.71073
_diffrn_reflns_av_R_equivalents 0.0777
_diffrn_reflns_av_sigmaI/netI 0.0820
_diffrn_reflns_limit_h_max 9
_diffrn_reflns_limit_h_min -9
_diffrn_reflns_limit_k_max 18
_diffrn_reflns_limit_k_min -26
_diffrn_reflns_limit_l_max 14
_diffrn_reflns_limit_l_min -15
_diffrn_reflns_number 13220
_diffrn_reflns_theta_full 25.99
_diffrn_reflns_theta_max 25.99
_diffrn_reflns_theta_min 1.87
_diffrn_standards_number 0
_exptl_absorpt_coefficient_mu 0.933
_exptl_absorpt_correction_T_max 0.871
_exptl_absorpt_correction_T_min 0.753
_exptl_absorpt_correction_type multi-scan
_exptl_absorpt_process_details '(SADABS; Bruker, 2002)'
_exptl_crystal_colour 'dark red'
_exptl_crystal_density_diffrn 1.451
_exptl_crystal_density_method 'not measured'
_exptl_crystal_description prism
_exptl_crystal_F_000 1000
_exptl_crystal_size_max 0.37
_exptl_crystal_size_mid 0.24
_exptl_crystal_size_min 0.15
_refine_diff_density_max 0.373
_refine_diff_density_min -0.302
_refine_ls_extinction_method none
_refine_ls_goodness_of_fit_ref 0.920
_refine_ls_hydrogen_treatment mixed
_refine_ls_matrix_type full
_refine_ls_number_parameters 277
_refine_ls_number_reflns 4332
_refine_ls_number_restraints 2
_refine_ls_restrained_S_all 0.921
_refine_ls_R_factor_all 0.0820
_refine_ls_R_factor_gt 0.0454
_refine_ls_shift/su_max 0.001
_refine_ls_shift/su_mean 0.000
_refine_ls_structure_factor_coef Fsqd
_refine_ls_weighting_details 'calc w=1/[\s^2^(Fo^2^)+(0.0489P)^2^] where P=(Fo^2^+2Fc^2^)/3'
_refine_ls_weighting_scheme calc
_refine_ls_wR_factor_gt 0.0997
_refine_ls_wR_factor_ref 0.1121
_reflns_number_gt 2676
_reflns_number_total 4332
_reflns_threshold_expression I>2\s(I)
_cod_data_source_file ng6128.cif
_cod_data_source_block I
_cod_depositor_comments
;
The following automatic conversions were performed:
'_symmetry_cell_setting' value 'Monoclinic' changed to 'monoclinic'
according to '/home/saulius/struct/CIF-dictionaries/cif_core.dic'
dictionary named 'cif_core.dic' version 2.4.1 from 2010-06-29.

Automatic conversion script
Id: cif_fix_enum 1527 2010-12-29 10:47:43Z saulius 

The following automatic conversions were performed:

'_symmetry_cell_setting' value 'Monoclinic' changed to 'monoclinic'
according to /home/saulius/struct/CIF-dictionaries/cif_core.dic
dictionary named 'cif_core.dic' version 2.4.1 from 2010-06-29.

Automatic conversion script
Id: cif_fix_values 1715 2011-07-08 13:25:40Z adriana 
;
_cod_original_sg_symbol_H-M 'P 21/n'
_cod_database_code 2205770

loop_
_symmetry_equiv_pos_as_xyz
'x, y, z'
'-x+1/2, y+1/2, -z+1/2'
'-x, -y, -z'
'x-1/2, -y-1/2, z-1/2'

loop_
_atom_site_label
_atom_site_fract_x
_atom_site_fract_y
_atom_site_fract_z
_atom_site_U_iso_or_equiv
_atom_site_adp_type
_atom_site_calc_flag
_atom_site_refinement_flags
_atom_site_occupancy
_atom_site_type_symbol
Co1 0.86392(5) 0.663673(19) 0.44904(3) 0.02641(15) Uani d . 1 Co
Cl1 0.72011(11) 0.67389(4) 0.29190(6) 0.0410(2) Uani d . 1 Cl
O1 0.9728(3) 0.54541(12) 0.3838(2) 0.0497(7) Uani d D 1 O
H1 0.875(2) 0.545(2) 0.407(3) 0.080 Uiso d D 1 H
O2 1.0148(3) 0.78126(11) 0.42045(19) 0.0521(7) Uani d . 1 O
O3 0.7533(3) 0.78263(12) 0.5115(2) 0.0473(7) Uani d D 1 O
H3 0.849(3) 0.785(2) 0.485(3) 0.080 Uiso d D 1 H
O4 0.7084(3) 0.54649(11) 0.47617(19) 0.0497(7) Uani d . 1 O
C1 1.1375(5) 0.62818(18) 0.3505(3) 0.0395(9) Uani d . 1 C
C2 1.1491(4) 0.69586(18) 0.3601(3) 0.0397(9) Uani d . 1 C
C3 1.2652(5) 0.5897(2) 0.3001(3) 0.0714(14) Uani d . 1 C
H3A 1.2368 0.5468 0.3051 0.080 Uiso calc . 1 H
H3B 1.3718 0.5967 0.3364 0.080 Uiso calc . 1 H
H3C 1.2684 0.6010 0.2267 0.080 Uiso calc . 1 H
C4 1.2870(5) 0.7329(2) 0.3196(3) 0.0649(13) Uani d . 1 C
H4A 1.2678 0.7760 0.3319 0.080 Uiso calc . 1 H
H4B 1.2918 0.7258 0.2448 0.080 Uiso calc . 1 H
H4C 1.3899 0.7208 0.3562 0.080 Uiso calc . 1 H
C5 0.5941(4) 0.70013(17) 0.5521(2) 0.0340(8) Uani d . 1 C
C6 0.5817(4) 0.63223(17) 0.5427(2) 0.0352(9) Uani d . 1 C
C7 0.4687(5) 0.7385(2) 0.6037(3) 0.0583(12) Uani d . 1 C
H7A 0.4993 0.7813 0.6006 0.080 Uiso calc . 1 H
H7B 0.4646 0.7263 0.6766 0.080 Uiso calc . 1 H
H7C 0.3620 0.7327 0.5670 0.080 Uiso calc . 1 H
C8 0.4474(5) 0.5954(2) 0.5878(3) 0.0615(12) Uani d . 1 C
H8A 0.4647 0.5524 0.5746 0.080 Uiso calc . 1 H
H8B 0.3422 0.6078 0.5547 0.080 Uiso calc . 1 H
H8C 0.4489 0.6025 0.6630 0.080 Uiso calc . 1 H
C9 1.0521(4) 0.69834(15) 0.6529(3) 0.0343(8) Uani d . 1 C
H9 1.0590 0.7400 0.6364 0.080 Uiso calc . 1 H
C10 1.1072(4) 0.67170(17) 0.7461(3) 0.0406(9) Uani d . 1 C
H10 1.1578 0.6916 0.8051 0.080 Uiso calc . 1 H
C11 0.9989(4) 0.59974(16) 0.6392(2) 0.0357(8) Uani d . 1 C
H11 0.9633 0.5615 0.6130 0.080 Uiso calc . 1 H
C12 1.0934(5) 0.56391(18) 0.8224(3) 0.0530(11) Uani d . 1 C
H12A 1.1991 0.5698 0.8623 0.080 Uiso calc . 1 H
H12B 1.0922 0.5228 0.7918 0.080 Uiso calc . 1 H
C13 0.9564(6) 0.56967(18) 0.8957(3) 0.0528(11) Uani d . 1 C
C14 0.7959(8) 0.5605(3) 0.8611(4) 0.0851(16) Uani d . 1 C
H14 0.7700 0.5506 0.7901 0.080 Uiso calc . 1 H
C15 0.6688(8) 0.5656(3) 0.9294(6) 0.113(2) Uani d . 1 C
H15 0.5595 0.5592 0.9041 0.080 Uiso calc . 1 H
C16 0.7063(11) 0.5802(3) 1.0344(6) 0.110(2) Uani d . 1 C
H16 0.6230 0.5836 1.0811 0.080 Uiso calc . 1 H
C17 0.8663(10) 0.5897(3) 1.0688(4) 0.100(2) Uani d . 1 C
H17 0.8921 0.5998 1.1397 0.080 Uiso calc . 1 H
C18 0.9918(7) 0.5846(2) 1.0014(3) 0.0741(15) Uani d . 1 C
H18 1.1008 0.5913 1.0270 0.080 Uiso calc . 1 H
N1 1.0062(4) 0.60607(13) 0.38785(19) 0.0326(7) Uani d . 1 N
N2 1.0259(4) 0.71957(13) 0.4061(2) 0.0351(7) Uani d . 1 N
N3 0.7223(3) 0.72184(12) 0.51051(19) 0.0303(6) Uani d . 1 N
N4 0.7007(3) 0.60808(12) 0.49238(19) 0.0314(7) Uani d . 1 N
N5 0.9838(3) 0.65284(11) 0.58642(18) 0.0259(6) Uani d . 1 N
N6 1.0740(4) 0.61006(13) 0.7368(2) 0.0379(7) Uani d . 1 N

loop_
_atom_site_aniso_label
_atom_site_aniso_U_11
_atom_site_aniso_U_22
_atom_site_aniso_U_33
_atom_site_aniso_U_12
_atom_site_aniso_U_13
_atom_site_aniso_U_23
Co1 0.0276(3) 0.0236(3) 0.0281(2) 0.0006(2) 0.00246(18) 0.00020(18)
Cl1 0.0404(5) 0.0504(6) 0.0315(5) 0.0073(4) -0.0027(4) 0.0029(4)
O1 0.0579(19) 0.0320(15) 0.0600(17) 0.0092(14) 0.0091(14) -0.0104(12)
O2 0.0580(19) 0.0284(15) 0.0701(18) -0.0104(13) 0.0065(14) 0.0089(13)
O3 0.0492(18) 0.0281(15) 0.0649(18) 0.0034(13) 0.0059(14) -0.0050(12)
O4 0.0620(19) 0.0240(14) 0.0633(17) -0.0124(13) 0.0053(14) -0.0036(12)
C1 0.034(2) 0.056(3) 0.0295(19) 0.0082(19) 0.0040(17) 0.0001(17)
C2 0.026(2) 0.061(3) 0.032(2) -0.0024(19) 0.0023(16) 0.0140(17)
C3 0.051(3) 0.099(4) 0.066(3) 0.020(3) 0.017(2) -0.014(3)
C4 0.040(3) 0.090(4) 0.065(3) -0.011(2) 0.007(2) 0.027(2)
C5 0.026(2) 0.045(2) 0.0310(19) 0.0025(16) 0.0035(16) -0.0077(15)
C6 0.028(2) 0.047(2) 0.0309(19) -0.0064(17) 0.0014(16) -0.0003(15)
C7 0.040(3) 0.068(3) 0.067(3) 0.008(2) 0.012(2) -0.019(2)
C8 0.049(3) 0.069(3) 0.068(3) -0.019(2) 0.019(2) -0.001(2)
C9 0.035(2) 0.030(2) 0.038(2) 0.0000(16) 0.0027(16) -0.0040(15)
C10 0.039(2) 0.042(2) 0.040(2) -0.0030(18) -0.0018(17) -0.0089(17)
C11 0.040(2) 0.033(2) 0.0333(19) 0.0036(17) -0.0004(16) -0.0026(15)
C12 0.072(3) 0.051(3) 0.035(2) 0.016(2) -0.007(2) 0.0113(18)
C13 0.081(3) 0.039(2) 0.037(2) 0.004(2) 0.000(2) 0.0072(17)
C14 0.092(4) 0.104(5) 0.060(3) -0.001(3) 0.011(3) -0.001(3)
C15 0.082(5) 0.139(6) 0.120(5) -0.006(4) 0.020(4) 0.017(4)
C16 0.147(7) 0.095(5) 0.098(5) 0.023(5) 0.073(5) 0.019(4)
C17 0.174(7) 0.075(4) 0.055(3) 0.011(5) 0.033(4) -0.002(3)
C18 0.123(5) 0.058(3) 0.042(3) 0.001(3) 0.014(3) 0.001(2)
N1 0.0387(19) 0.0298(17) 0.0293(15) 0.0051(14) 0.0027(13) 0.0001(12)
N2 0.0349(18) 0.0360(18) 0.0345(16) -0.0013(14) 0.0025(13) 0.0076(13)
N3 0.0326(17) 0.0242(16) 0.0338(15) 0.0008(13) 0.0009(13) 0.0014(12)
N4 0.0335(17) 0.0284(17) 0.0319(15) -0.0040(13) 0.0007(13) -0.0005(12)
N5 0.0289(16) 0.0246(15) 0.0245(14) 0.0014(12) 0.0037(12) -0.0016(11)
N6 0.047(2) 0.0378(19) 0.0283(16) 0.0036(15) -0.0035(14) -0.0009(13)

loop_
_atom_type_symbol
_atom_type_description
_atom_type_scat_dispersion_real
_atom_type_scat_dispersion_imag
_atom_type_scat_source
C C 0.0033 0.0016 'International Tables Vol C Tables 4.2.6.8 and 6.1.1.4'
H H 0.0000 0.0000 'International Tables Vol C Tables 4.2.6.8 and 6.1.1.4'
N N 0.0061 0.0033 'International Tables Vol C Tables 4.2.6.8 and 6.1.1.4'
O O 0.0106 0.0060 'International Tables Vol C Tables 4.2.6.8 and 6.1.1.4'
Co Co 0.3494 0.9721 'International Tables Vol C Tables 4.2.6.8 and 6.1.1.4'
Cl Cl 0.1484 0.1585 'International Tables Vol C Tables 4.2.6.8 and 6.1.1.4'

loop_
_geom_angle_atom_site_label_1
_geom_angle_atom_site_label_2
_geom_angle_atom_site_label_3
_geom_angle
_geom_angle_publ_flag
N1 Co1 N3 179.63(13) yes
N1 Co1 N5 90.22(11) yes
N1 Co1 Cl1 89.87(8) yes
N2 Co1 N1 81.43(13) yes
N2 Co1 N3 98.22(12) yes
N2 Co1 N4 179.61(13) yes
N2 Co1 N5 91.15(11) yes
N2 Co1 Cl1 90.63(8) yes
N3 Co1 N5 89.66(10) yes
N3 Co1 Cl1 90.26(8) yes
N4 Co1 N1 98.96(12) yes
N4 Co1 N3 81.39(12) yes
N4 Co1 N5 88.88(11) yes
N4 Co1 Cl1 89.35(8) yes
N5 Co1 Cl1 178.22(8) yes
C1 C2 C4 123.5(4) ?
C1 C3 H3A 109.5 ?
C1 C3 H3B 109.5 ?
C1 C3 H3C 109.5 ?
C1 N1 O1 121.4(3) ?
C1 N1 Co1 116.5(2) ?
C2 C1 C3 123.0(4) ?
C2 C4 H4A 109.5 ?
C2 C4 H4B 109.5 ?
C2 C4 H4C 109.5 ?
C2 N2 O2 120.8(3) ?
C2 N2 Co1 116.5(3) ?
C5 C6 C8 123.2(3) ?
C5 C7 H7A 109.5 ?
C5 C7 H7B 109.5 ?
C5 C7 H7C 109.5 ?
C6 C5 C7 122.9(3) ?
C6 C8 H8A 109.5 ?
C6 C8 H8B 109.5 ?
C6 C8 H8C 109.5 ?
C6 N4 O4 121.0(3) ?
C6 N4 Co1 116.2(2) ?
C9 C10 N6 106.9(3) ?
C9 C10 H10 126.5 ?
C9 N5 Co1 127.4(2) ?
C10 C9 N5 108.3(3) ?
C10 C9 H9 125.8 ?
C10 N6 C12 126.3(3) ?
C11 N5 C9 107.2(3) ?
C11 N5 Co1 125.0(2) ?
C11 N6 C10 108.2(3) ?
C11 N6 C12 125.0(3) ?
C13 C12 H12A 109.5 ?
C13 C12 H12B 109.5 ?
C13 C14 C15 121.6(5) ?
C13 C14 H14 119.2 ?
C13 C18 H18 119.9 ?
C14 C13 C18 118.2(5) ?
C14 C13 C12 121.7(4) ?
C14 C15 H15 120.3 ?
C15 C14 H14 119.2 ?
C16 C15 C14 119.5(6) ?
C16 C15 H15 120.3 ?
C17 C16 C15 119.0(6) ?
C17 C16 H16 120.5 ?
C15 C16 H16 120.5 ?
C16 C17 C18 121.6(6) ?
C16 C17 H17 119.2 ?
C18 C17 H17 119.2 ?
C18 C13 C12 120.2(4) ?
C17 C18 C13 120.3(5) ?
C17 C18 H18 119.9 ?
O1 N1 Co1 122.2(2) ?
O2 N2 Co1 122.7(2) ?
O3 N3 Co1 122.4(2) ?
O4 N4 Co1 122.8(2) ?
C5 N3 O3 120.8(3) ?
C5 N3 Co1 116.8(2) ?
N1 C1 C2 113.0(3) ?
N1 C1 C3 124.0(4) ?
N1 O1 H1 101(3) ?
N2 C2 C1 112.6(3) ?
N2 C2 C4 123.9(4) ?
N3 C5 C6 112.5(3) ?
N3 C5 C7 124.5(3) ?
N3 O3 H3 104(3) ?
N4 C6 C5 113.0(3) ?
N4 C6 C8 123.8(3) ?
N5 C9 H9 125.8 ?
N5 C11 N6 109.4(3) ?
N5 C11 H11 125.3 ?
N6 C10 H10 126.5 ?
N6 C11 H11 125.3 ?
N6 C12 C13 110.5(3) ?
N6 C12 H12A 109.5 ?
N6 C12 H12B 109.5 ?
H3A C3 H3B 109.5 ?
H3A C3 H3C 109.5 ?
H3B C3 H3C 109.5 ?
H4A C4 H4B 109.5 ?
H4A C4 H4C 109.5 ?
H4B C4 H4C 109.5 ?
H7A C7 H7B 109.5 ?
H7A C7 H7C 109.5 ?
H7B C7 H7C 109.5 ?
H8A C8 H8B 109.5 ?
H8A C8 H8C 109.5 ?
H8B C8 H8C 109.5 ?
H12A C12 H12B 108.1 ?

loop_
_geom_bond_atom_site_label_1
_geom_bond_atom_site_label_2
_geom_bond_distance
_geom_bond_publ_flag
Co1 Cl1 2.2373(9) yes
Co1 N1 1.901(3) yes
Co1 N2 1.894(3) yes
Co1 N3 1.907(3) yes
Co1 N4 1.899(3) yes
Co1 N5 1.939(2) yes
O1 N1 1.343(4) ?
O1 H1 0.863(10) ?
O2 N2 1.353(3) ?
O3 N3 1.341(3) ?
O3 H3 0.87(3) ?
O4 N4 1.353(3) ?
C1 C2 1.474(5) ?
C1 C3 1.505(5) ?
C1 N1 1.286(4) ?
C2 N2 1.297(4) ?
C2 C4 1.496(5) ?
C3 H3A 0.9600 ?
C3 H3B 0.9600 ?
C3 H3C 0.9600 ?
C4 H4A 0.9600 ?
C4 H4B 0.9600 ?
C4 H4C 0.9600 ?
C5 C6 1.479(5) ?
C5 C7 1.498(5) ?
C5 N3 1.286(4) ?
C6 C8 1.494(5) ?
C6 N4 1.302(4) ?
C7 H7A 0.9600 ?
C7 H7B 0.9600 ?
C7 H7C 0.9600 ?
C8 H8A 0.9600 ?
C8 H8B 0.9600 ?
C8 H8C 0.9600 ?
C9 C10 1.357(4) ?
C9 N5 1.384(4) ?
C9 H9 0.9300 ?
C10 N6 1.366(4) ?
C10 H10 0.9300 ?
C11 N5 1.331(4) ?
C11 N6 1.353(4) ?
C11 H11 0.9300 ?
C12 C13 1.500(5) ?
C12 N6 1.472(4) ?
C12 H12A 0.9700 ?
C12 H12B 0.9700 ?
C13 C14 1.356(6) ?
C13 C18 1.383(5) ?
C14 C15 1.394(7) ?
C14 H14 0.9300 ?
C15 C16 1.375(8) ?
C15 H15 0.9300 ?
C16 C17 1.353(8) ?
C16 H16 0.9300 ?
C17 C18 1.376(7) ?
C17 H17 0.9300 ?
C18 H18 0.9300 ?

loop_
_geom_hbond_atom_site_label_D
_geom_hbond_atom_site_label_H
_geom_hbond_atom_site_label_A
_geom_hbond_distance_DH
_geom_hbond_distance_HA
_geom_hbond_distance_DA
_geom_hbond_angle_DHA
_geom_hbond_publ_flag
O1 H1 O4 0.863(10) 1.662(14) 2.512(4) 168(4) yes
O1 H1 N4 0.863(10) 2.29(3) 3.004(4) 140(4) no
O3 H3 O2 0.87(3) 1.62(3) 2.482(4) 170(5) yes
O3 H3 N2 0.87(3) 2.30(3) 2.989(4) 137(4) no

loop_
_geom_torsion_atom_site_label_1
_geom_torsion_atom_site_label_2
_geom_torsion_atom_site_label_3
_geom_torsion_atom_site_label_4
_geom_torsion
C1 C2 N2 O2 -179.1(2)
C1 C2 N2 Co1 0.0(4)
C2 C1 N1 O1 178.5(3)
C2 C1 N1 Co1 -1.7(4)
C3 C1 N1 O1 -0.4(5)
C3 C1 N1 Co1 179.4(3)
C3 C1 C2 N2 -180.0(3)
C3 C1 C2 C4 0.9(5)
C4 C2 N2 O2 0.1(5)
C4 C2 N2 Co1 179.1(3)
C5 C6 N4 O4 -179.8(2)
C5 C6 N4 Co1 2.5(3)
C6 C5 N3 O3 179.9(3)
C6 C5 N3 Co1 -0.5(3)
C7 C5 C6 N4 178.0(3)
C7 C5 C6 C8 -2.8(5)
C7 C5 N3 O3 0.5(5)
C7 C5 N3 Co1 -179.8(3)
C8 C6 N4 Co1 -176.7(3)
C8 C6 N4 O4 1.0(5)
C9 C10 N6 C11 -0.3(4)
C9 C10 N6 C12 -172.1(3)
C10 C9 N5 C11 -0.3(4)
C10 C9 N5 Co1 172.8(2)
C12 C13 C14 C15 179.7(5)
C12 C13 C18 C17 -179.7(4)
C13 C14 C15 C16 -0.1(10)
C13 C12 N6 C11 -95.2(4)
C13 C12 N6 C10 75.3(5)
C14 C15 C16 C17 0.4(10)
C14 C13 C18 C17 0.3(7)
C15 C16 C17 C18 -0.3(10)
C16 C17 C18 C13 0.0(9)
C18 C13 C14 C15 -0.3(8)
N1 C1 C2 N2 1.1(4)
N1 C1 C2 C4 -178.0(3)
N1 Co1 N2 C2 -0.6(2)
N1 Co1 N2 O2 178.4(2)
N1 Co1 N4 C6 177.6(2)
N1 Co1 N4 O4 0.0(2)
N1 Co1 N5 C11 -60.5(3)
N1 Co1 N5 C9 127.6(3)
N2 Co1 N1 C1 1.3(2)
N2 Co1 N1 O1 -178.9(2)
N2 Co1 N3 C5 -178.6(2)
N2 Co1 N3 O3 1.1(2)
N2 Co1 N5 C11 -141.9(3)
N2 Co1 N5 C9 46.1(3)
N3 C5 C6 N4 -1.3(4)
N3 C5 C6 C8 177.9(3)
N3 Co1 N2 C2 179.2(2)
N3 Co1 N2 O2 -1.8(2)
N3 Co1 N4 C6 -2.2(2)
N3 Co1 N4 O4 -179.9(2)
N3 Co1 N5 C11 119.9(3)
N3 Co1 N5 C9 -52.1(3)
N4 Co1 N1 C1 -178.7(2)
N4 Co1 N1 O1 1.1(2)
N4 Co1 N3 C5 1.4(2)
N4 Co1 N3 O3 -178.9(2)
N4 Co1 N5 C11 38.5(3)
N4 Co1 N5 C9 -133.5(3)
N5 C9 C10 N6 0.4(4)
N5 Co1 N1 C1 -89.8(2)
N5 Co1 N1 O1 90.0(2)
N5 Co1 N2 C2 89.4(2)
N5 Co1 N2 O2 -91.6(2)
N5 Co1 N3 C5 -87.5(2)
N5 Co1 N3 O3 92.2(2)
N5 Co1 N4 C6 87.6(2)
N5 Co1 N4 O4 -90.0(2)
N5 C11 N6 C10 0.1(4)
N5 C11 N6 C12 172.0(3)
N6 C12 C13 C14 62.4(5)
N6 C12 C13 C18 -117.7(4)
N6 C11 N5 C9 0.1(4)
N6 C11 N5 Co1 -173.2(2)
Cl1 Co1 N1 C1 92.0(2)
Cl1 Co1 N1 O1 -88.2(2)
Cl1 Co1 N2 C2 -90.4(2)
Cl1 Co1 N2 O2 88.6(2)
Cl1 Co1 N3 C5 90.7(2)
Cl1 Co1 N3 O3 -89.6(2)
Cl1 Co1 N4 C6 -92.6(2)
Cl1 Co1 N4 O4 89.8(2)
